data_1552456
loop_
_publ_author_name
'Shu, Chang'
'Liu, Honglei'
'Slawin, Alexandra M. Z.'
'Carpenter-Warren, Cameron'
'Smith, Andrew D.'

_publ_section_title
;
 Isothiourea-catalysed enantioselective Michael addition of N-heterocyclic
 pronucleophiles to \a,\b-unsaturated aryl esters
;
_journal_issue 1
_journal_name_full 'Chemical Science'
_journal_page_first 241
_journal_page_last 247
_journal_paper_doi 10.1039/C9SC04303A
_journal_volume 11
_journal_year 2020
_chemical_absolute_configuration ad
_chemical_formula_moiety 'C31 H23 F3 N2 O5'
_chemical_formula_sum 'C31 H23 F3 N2 O5'
_chemical_formula_weight 560.53
_space_group_crystal_system orthorhombic
_space_group_IT_number 19
_space_group_name_Hall 'P 2ac 2ab'
_space_group_name_H-M_alt 'P 21 21 21'
_symmetry_space_group_name_Hall 'P 2ac 2ab'
_symmetry_space_group_name_H-M 'P 21 21 21'
_atom_sites_solution_hydrogens geom
_atom_sites_solution_primary direct
_atom_sites_solution_secondary difmap
_audit_creation_date 2018-04-21
_audit_creation_method 'by CrystalStructure 4.3'
_audit_update_record
;
2019-07-05 deposited with the CCDC.    2019-10-14 downloaded from the CCDC.
;
_cell_angle_alpha 90.0000
_cell_angle_beta 90.0000
_cell_angle_gamma 90.0000
_cell_formula_units_Z 4
_cell_length_a 8.97942(5)
_cell_length_b 10.93580(6)
_cell_length_c 27.05100(16)
_cell_measurement_reflns_used 25389
_cell_measurement_temperature 125
_cell_measurement_theta_max 75.21
_cell_measurement_theta_min 3.25
_cell_volume 2656.33(3)
_computing_cell_refinement 'CrysAlisPro 1.171.39.8d (Rigaku OD, 2015)'
_computing_data_collection 'CrysAlisPro 1.171.39.8d (Rigaku OD, 2015)'
_computing_data_reduction 'CrysAlisPro 1.171.39.8d (Rigaku OD, 2015)'
_computing_molecular_graphics 'CrystalStructure 4.3'
_computing_publication_material 'CrystalStructure 4.3 (Rigaku, 2018)'
_computing_structure_refinement 'SHELXL Version 2014/7 (Sheldrick, 2008)'
_computing_structure_solution 'SHELXT Version 2014/4 (Sheldrick, 2014)'
_diffrn_ambient_temperature 125
_diffrn_detector_area_resol_mean 5.811
_diffrn_measured_fraction_theta_full 0.998
_diffrn_measured_fraction_theta_max 0.991
_diffrn_measurement_device_type 'Rigaku XtaLAB P200'
_diffrn_measurement_method \w
_diffrn_radiation_type 'Cu K\a'
_diffrn_radiation_wavelength 1.54184
_diffrn_reflns_av_R_equivalents 0.0165
_diffrn_reflns_av_unetI/netI 0.0104
_diffrn_reflns_Laue_measured_fraction_full 0.998
_diffrn_reflns_Laue_measured_fraction_max 0.991
_diffrn_reflns_limit_h_max 11
_diffrn_reflns_limit_h_min -11
_diffrn_reflns_limit_k_max 13
_diffrn_reflns_limit_k_min -13
_diffrn_reflns_limit_l_max 33
_diffrn_reflns_limit_l_min -33
_diffrn_reflns_number 30748
_diffrn_reflns_point_group_measured_fraction_full 0.999
_diffrn_reflns_point_group_measured_fraction_max 0.983
_diffrn_reflns_theta_full 67.684
_diffrn_reflns_theta_max 75.427
_diffrn_reflns_theta_min 3.267
_diffrn_standards_number 0
_exptl_absorpt_coefficient_mu 0.929
_exptl_absorpt_correction_T_max 0.830
_exptl_absorpt_correction_T_min 0.707
_exptl_absorpt_correction_type multi-scan
_exptl_absorpt_process_details
;
CrysAlisPro 1.171.39.8d (Rigaku Oxford Diffraction, 2015)
Empirical absorption correction using spherical harmonics,
 implemented in SCALE3 ABSPACK scaling algorithm.
;
_exptl_crystal_colour colourless
_exptl_crystal_density_diffrn 1.401
_exptl_crystal_density_method 'not measured'
_exptl_crystal_description prism
_exptl_crystal_F_000 1160.00
_exptl_crystal_size_max 0.200
_exptl_crystal_size_mid 0.200
_exptl_crystal_size_min 0.200
_refine_diff_density_max 0.15
_refine_diff_density_min -0.23
_refine_ls_abs_structure_details
;
 Flack x determined using 2286 quotients [(I+)-(I-)]/[(I+)+(I-)]
 (Parsons, Flack and Wagner, Acta Cryst. B69 (2013) 249-259).
;
_refine_ls_abs_structure_Flack -0.01(3)
_refine_ls_extinction_method none
_refine_ls_goodness_of_fit_ref 1.067
_refine_ls_hydrogen_treatment constr
_refine_ls_number_parameters 370
_refine_ls_number_reflns 5416
_refine_ls_number_restraints 0
_refine_ls_R_factor_all 0.0268
_refine_ls_R_factor_gt 0.0267
_refine_ls_shift/su_max 0.000
_refine_ls_structure_factor_coef Fsqd
_refine_ls_weighting_details 'w = 1/[\s^2^(Fo^2^)+(0.0414P)^2^+0.4809P] where P=(Fo^2^+2Fc^2^)/3'
_refine_ls_weighting_scheme calc
_refine_ls_wR_factor_gt 0.0699
_refine_ls_wR_factor_ref 0.0700
_reflns_Friedel_coverage 0.744
_reflns_Friedel_fraction_full 1.000
_reflns_Friedel_fraction_max 0.972
_reflns_number_gt 5397
_reflns_number_total 5416
_reflns_threshold_expression F^2^>2.0\s(F^2^)
_cod_data_source_file c9sc04303a2.cif
_cod_data_source_block 54
_cod_depositor_comments
;Adding full bibliography for 1552456--1552458.cif.

 Adding full bibliography for 1552456--1552458.cif.
;
_cod_database_code 1552456

loop_
_space_group_symop_id
_space_group_symop_operation_xyz
1 +X,+Y,+Z
2 1/2-X,-Y,1/2+Z
3 1/2+X,1/2-Y,-Z
4 -X,1/2+Y,1/2-Z

loop_
_atom_site_label
_atom_site_type_symbol
_atom_site_fract_x
_atom_site_fract_y
_atom_site_fract_z
_atom_site_U_iso_or_equiv
_atom_site_adp_type
_atom_site_occupancy
_atom_site_site_symmetry_order
_atom_site_calc_flag
_atom_site_refinement_flags_posn
_atom_site_refinement_flags_adp
F1 F 0.52142(13) 0.55987(11) 0.28133(4) 0.0401(3) Uani 1 1 d . .
F2 F 0.75711(13) 0.58899(12) 0.27852(4) 0.0435(3) Uani 1 1 d . .
F3 F 0.60899(17) 0.73590(11) 0.26075(4) 0.0479(3) Uani 1 1 d . .
O2 O 0.54817(12) 0.94567(10) 0.32699(4) 0.0229(2) Uani 1 1 d . .
O12 O 0.39226(13) 0.52185(10) 0.38869(5) 0.0289(3) Uani 1 1 d . .
O13 O 0.56152(13) 0.37073(10) 0.39512(5) 0.0282(3) Uani 1 1 d . .
O17 O 0.12942(16) 0.00936(13) 0.50194(5) 0.0393(3) Uani 1 1 d . .
O18 O 0.17134(15) -0.09010(12) 0.43419(5) 0.0368(3) Uani 1 1 d . .
N1 N 0.80164(15) 0.96311(12) 0.31498(5) 0.0205(3) Uani 1 1 d . .
N17 N 0.18374(15) 0.00045(13) 0.46017(6) 0.0271(3) Uani 1 1 d . .
C2 C 0.67452(16) 0.90717(13) 0.33142(5) 0.0185(3) Uani 1 1 d . .
C3 C 0.72213(16) 0.78901(13) 0.35928(5) 0.0178(3) Uani 1 1 d . .
C4 C 0.88600(17) 0.78009(14) 0.34581(5) 0.0190(3) Uani 1 1 d . .
C5 C 0.99235(17) 0.69143(15) 0.35463(6) 0.0220(3) Uani 1 1 d . .
H5 H 0.9659 0.6173 0.3707 0.026 Uiso 1 1 calc R U
C6 C 1.13934(18) 0.71205(16) 0.33966(6) 0.0252(3) Uani 1 1 d . .
H6 H 1.2129 0.6511 0.3452 0.030 Uiso 1 1 calc R U
C7 C 1.17845(17) 0.82129(16) 0.31673(6) 0.0252(3) Uani 1 1 d . .
H7 H 1.2790 0.8346 0.3073 0.030 Uiso 1 1 calc R U
C8 C 1.07248(18) 0.91142(16) 0.30742(6) 0.0232(3) Uani 1 1 d . .
H8 H 1.0989 0.9859 0.2916 0.028 Uiso 1 1 calc R U
C9 C 0.92702(16) 0.88855(14) 0.32197(5) 0.0191(3) Uani 1 1 d . .
C10 C 0.62217(17) 0.67880(14) 0.34554(5) 0.0193(3) Uani 1 1 d . .
H10 H 0.5171 0.7038 0.3525 0.023 Uiso 1 1 calc R U
C11 C 0.65427(17) 0.56557(14) 0.37775(6) 0.0227(3) Uani 1 1 d . .
H11A H 0.7312 0.5151 0.3613 0.027 Uiso 1 1 calc R U
H11B H 0.6951 0.5928 0.4099 0.027 Uiso 1 1 calc R U
C12 C 0.51860(18) 0.48773(14) 0.38695(6) 0.0217(3) Uani 1 1 d . .
C14 C 0.45378(17) 0.28599(14) 0.41039(6) 0.0241(3) Uani 1 1 d . .
C15 C 0.38290(19) 0.29867(15) 0.45567(6) 0.0272(3) Uani 1 1 d . .
H15 H 0.3977 0.3697 0.4753 0.033 Uiso 1 1 calc R U
C16 C 0.29017(19) 0.20550(16) 0.47158(6) 0.0262(3) Uani 1 1 d . .
H16 H 0.2395 0.2115 0.5023 0.031 Uiso 1 1 calc R U
C17 C 0.27267(17) 0.10354(14) 0.44186(6) 0.0233(3) Uani 1 1 d . .
C18 C 0.33952(18) 0.09218(15) 0.39610(6) 0.0259(3) Uani 1 1 d . .
H18 H 0.3226 0.0221 0.3761 0.031 Uiso 1 1 calc R U
C19 C 0.43202(19) 0.18566(15) 0.38011(6) 0.0262(3) Uani 1 1 d . .
H19 H 0.4797 0.1809 0.3488 0.031 Uiso 1 1 calc R U
C20 C 0.69827(17) 0.82200(13) 0.41442(5) 0.0185(3) Uani 1 1 d . .
C21 C 0.55398(18) 0.83715(16) 0.43296(6) 0.0247(3) Uani 1 1 d . .
H21 H 0.4706 0.8251 0.4119 0.030 Uiso 1 1 calc R U
C22 C 0.53225(19) 0.86989(17) 0.48220(6) 0.0286(3) Uani 1 1 d . .
H22 H 0.4340 0.8799 0.4945 0.034 Uiso 1 1 calc R U
C23 C 0.6525(2) 0.88794(16) 0.51325(6) 0.0289(4) Uani 1 1 d . .
H23 H 0.6371 0.9104 0.5468 0.035 Uiso 1 1 calc R U
C24 C 0.7951(2) 0.87307(17) 0.49521(6) 0.0289(3) Uani 1 1 d . .
H24 H 0.8781 0.8851 0.5165 0.035 Uiso 1 1 calc R U
C25 C 0.81834(18) 0.84045(15) 0.44590(6) 0.0238(3) Uani 1 1 d . .
H25 H 0.9170 0.8308 0.4338 0.029 Uiso 1 1 calc R U
C26 C 0.6286(2) 0.64197(16) 0.29152(6) 0.0279(3) Uani 1 1 d . .
C27 C 0.80578(19) 1.08301(15) 0.29168(6) 0.0231(3) Uani 1 1 d . .
H27A H 0.7027 1.1136 0.2877 0.028 Uiso 1 1 calc R U
H27B H 0.8501 1.0752 0.2583 0.028 Uiso 1 1 calc R U
C28 C 0.89520(17) 1.17493(14) 0.32140(6) 0.0224(3) Uani 1 1 d . .
C29 C 0.8706(2) 1.19092(18) 0.37168(7) 0.0322(4) Uani 1 1 d . .
H29 H 0.7969 1.1436 0.3880 0.039 Uiso 1 1 calc R U
C30 C 0.9536(2) 1.2760(2) 0.39815(7) 0.0391(4) Uani 1 1 d . .
H30 H 0.9366 1.2860 0.4326 0.047 Uiso 1 1 calc R U
C31 C 1.0609(2) 1.34625(17) 0.37473(8) 0.0344(4) Uani 1 1 d . .
H31 H 1.1163 1.4051 0.3929 0.041 Uiso 1 1 calc R U
C32 C 1.0867(2) 1.33021(17) 0.32480(8) 0.0354(4) Uani 1 1 d . .
H32 H 1.1609 1.3774 0.3086 0.043 Uiso 1 1 calc R U
C33 C 1.0039(2) 1.24470(15) 0.29830(7) 0.0298(4) Uani 1 1 d . .
H33 H 1.0221 1.2340 0.2640 0.036 Uiso 1 1 calc R U

loop_
_atom_site_aniso_label
_atom_site_aniso_U_11
_atom_site_aniso_U_22
_atom_site_aniso_U_33
_atom_site_aniso_U_23
_atom_site_aniso_U_13
_atom_site_aniso_U_12
F1 0.0428(6) 0.0459(6) 0.0316(5) -0.0111(5) -0.0061(5) -0.0153(5)
F2 0.0397(6) 0.0543(7) 0.0366(6) -0.0217(5) 0.0092(5) -0.0008(5)
F3 0.0843(9) 0.0396(6) 0.0199(5) 0.0027(4) -0.0029(6) -0.0042(6)
O2 0.0193(5) 0.0256(5) 0.0237(5) 0.0030(4) -0.0004(4) 0.0033(4)
O12 0.0217(5) 0.0254(6) 0.0397(6) 0.0072(5) 0.0014(5) -0.0006(5)
O13 0.0231(5) 0.0174(5) 0.0440(7) 0.0023(5) 0.0067(5) -0.0017(4)
O17 0.0393(7) 0.0392(7) 0.0394(7) 0.0054(6) 0.0154(6) -0.0044(6)
O18 0.0346(7) 0.0268(6) 0.0490(8) -0.0034(6) 0.0052(6) -0.0113(5)
N1 0.0194(6) 0.0205(6) 0.0216(6) 0.0042(5) 0.0007(5) 0.0001(5)
N17 0.0204(6) 0.0257(7) 0.0351(7) 0.0047(6) 0.0023(6) -0.0011(5)
C2 0.0204(7) 0.0186(7) 0.0165(6) -0.0002(5) 0.0006(5) -0.0008(5)
C3 0.0178(7) 0.0177(7) 0.0181(6) 0.0007(5) 0.0001(5) 0.0000(5)
C4 0.0187(7) 0.0217(7) 0.0166(6) -0.0014(5) 0.0005(5) -0.0011(6)
C5 0.0227(7) 0.0220(7) 0.0214(7) 0.0006(6) -0.0008(6) 0.0010(6)
C6 0.0199(7) 0.0291(8) 0.0264(7) -0.0023(7) -0.0015(6) 0.0040(6)
C7 0.0179(7) 0.0334(8) 0.0245(7) -0.0033(7) 0.0030(6) -0.0011(6)
C8 0.0215(7) 0.0266(8) 0.0217(7) 0.0007(6) 0.0033(6) -0.0035(6)
C9 0.0196(7) 0.0217(7) 0.0160(6) -0.0014(5) 0.0000(5) 0.0000(6)
C10 0.0189(6) 0.0189(7) 0.0203(7) -0.0006(6) 0.0004(5) -0.0022(6)
C11 0.0207(7) 0.0199(7) 0.0273(7) 0.0011(6) -0.0009(6) -0.0023(6)
C12 0.0238(7) 0.0184(7) 0.0228(7) -0.0004(6) -0.0007(6) -0.0013(6)
C14 0.0199(7) 0.0185(7) 0.0340(8) 0.0034(6) 0.0017(6) -0.0012(6)
C15 0.0284(8) 0.0226(7) 0.0307(8) -0.0049(6) -0.0008(7) -0.0025(7)
C16 0.0258(8) 0.0287(8) 0.0241(7) 0.0004(6) 0.0018(6) -0.0006(7)
C17 0.0190(7) 0.0203(7) 0.0305(8) 0.0032(6) -0.0002(6) -0.0008(6)
C18 0.0267(8) 0.0196(7) 0.0314(8) -0.0024(6) 0.0032(6) 0.0000(6)
C19 0.0262(8) 0.0222(7) 0.0301(8) -0.0011(6) 0.0064(6) 0.0008(6)
C20 0.0211(7) 0.0166(6) 0.0178(6) 0.0015(5) 0.0012(6) -0.0005(6)
C21 0.0212(7) 0.0319(8) 0.0209(7) 0.0009(6) 0.0008(6) 0.0011(6)
C22 0.0271(8) 0.0340(9) 0.0246(8) 0.0015(7) 0.0062(7) 0.0041(7)
C23 0.0374(9) 0.0300(8) 0.0195(7) -0.0034(6) 0.0027(7) 0.0008(7)
C24 0.0295(8) 0.0342(8) 0.0231(7) -0.0046(7) -0.0039(6) -0.0037(7)
C25 0.0208(7) 0.0272(8) 0.0236(7) -0.0020(6) 0.0002(6) -0.0037(6)
C26 0.0314(8) 0.0282(8) 0.0240(7) -0.0036(6) -0.0001(7) -0.0052(7)
C27 0.0260(7) 0.0213(7) 0.0221(7) 0.0068(6) -0.0013(6) -0.0023(6)
C28 0.0219(7) 0.0202(7) 0.0249(7) 0.0037(6) -0.0017(6) 0.0020(6)
C29 0.0281(8) 0.0403(10) 0.0284(8) -0.0032(7) 0.0053(7) -0.0043(8)
C30 0.0354(9) 0.0501(11) 0.0319(9) -0.0129(8) -0.0001(8) 0.0006(9)
C31 0.0318(9) 0.0260(8) 0.0453(10) -0.0068(7) -0.0107(8) 0.0022(7)
C32 0.0361(9) 0.0276(8) 0.0427(10) 0.0080(8) -0.0027(8) -0.0095(8)
C33 0.0352(9) 0.0257(8) 0.0284(8) 0.0063(6) -0.0003(7) -0.0046(7)

loop_
_atom_type_symbol
_atom_type_description
_atom_type_scat_dispersion_real
_atom_type_scat_dispersion_imag
_atom_type_scat_source
C C 0.0181 0.0091
;
International Tables for Crystallography
(Vol. C, Tables 4.2.6.8 and 6.1.1.4)
;
H H 0.0000 0.0000
;
International Tables for Crystallography
(Vol. C, Table 6.1.1.4)
;
F F 0.0727 0.0534
;
International Tables for Crystallography
(Vol. C, Tables 4.2.6.8 and 6.1.1.4)
;
N N 0.0311 0.0180
;
International Tables for Crystallography
(Vol. C, Tables 4.2.6.8 and 6.1.1.4)
;
O O 0.0492 0.0322
;
International Tables for Crystallography
(Vol. C, Tables 4.2.6.8 and 6.1.1.4)
;

loop_
_geom_angle_atom_site_label_1
_geom_angle_atom_site_label_2
_geom_angle_atom_site_label_3
_geom_angle
C12 O13 C14 118.44(12)
C2 N1 C9 111.44(12)
C2 N1 C27 124.36(13)
C9 N1 C27 124.16(13)
O18 N17 O17 123.75(14)
O18 N17 C17 118.61(14)
O17 N17 C17 117.60(14)
O2 C2 N1 126.24(14)
O2 C2 C3 126.27(13)
N1 C2 C3 107.41(12)
C4 C3 C10 117.01(12)
C4 C3 C20 112.32(12)
C10 C3 C20 109.40(12)
C4 C3 C2 101.73(12)
C10 C3 C2 111.78(11)
C20 C3 C2 103.59(11)
C5 C4 C9 119.50(14)
C5 C4 C3 132.31(14)
C9 C4 C3 108.12(13)
C4 C5 C6 119.28(15)
C4 C5 H5 120.4
C6 C5 H5 120.4
C7 C6 C5 120.38(15)
C7 C6 H6 119.8
C5 C6 H6 119.8
C6 C7 C8 121.05(14)
C6 C7 H7 119.5
C8 C7 H7 119.5
C9 C8 C7 117.67(15)
C9 C8 H8 121.2
C7 C8 H8 121.2
C8 C9 C4 122.11(14)
C8 C9 N1 127.78(14)
C4 C9 N1 110.09(13)
C26 C10 C11 108.91(13)
C26 C10 C3 114.57(13)
C11 C10 C3 112.42(12)
C26 C10 H10 106.8
C11 C10 H10 106.8
C3 C10 H10 106.8
C12 C11 C10 113.33(13)
C12 C11 H11A 108.9
C10 C11 H11A 108.9
C12 C11 H11B 108.9
C10 C11 H11B 108.9
H11A C11 H11B 107.7
O12 C12 O13 123.96(14)
O12 C12 C11 126.69(14)
O13 C12 C11 109.30(13)
C19 C14 C15 122.50(15)
C19 C14 O13 116.59(14)
C15 C14 O13 120.70(14)
C16 C15 C14 118.48(15)
C16 C15 H15 120.8
C14 C15 H15 120.8
C17 C16 C15 118.73(15)
C17 C16 H16 120.6
C15 C16 H16 120.6
C18 C17 C16 122.95(15)
C18 C17 N17 118.02(14)
C16 C17 N17 118.99(14)
C17 C18 C19 118.27(15)
C17 C18 H18 120.9
C19 C18 H18 120.9
C14 C19 C18 119.00(15)
C14 C19 H19 120.5
C18 C19 H19 120.5
C25 C20 C21 118.80(14)
C25 C20 C3 121.12(13)
C21 C20 C3 120.05(13)
C22 C21 C20 120.20(15)
C22 C21 H21 119.9
C20 C21 H21 119.9
C23 C22 C21 120.55(15)
C23 C22 H22 119.7
C21 C22 H22 119.7
C24 C23 C22 119.57(15)
C24 C23 H23 120.2
C22 C23 H23 120.2
C23 C24 C25 120.41(15)
C23 C24 H24 119.8
C25 C24 H24 119.8
C20 C25 C24 120.47(15)
C20 C25 H25 119.8
C24 C25 H25 119.8
F3 C26 F2 106.45(15)
F3 C26 F1 106.96(14)
F2 C26 F1 105.91(14)
F3 C26 C10 113.07(14)
F2 C26 C10 113.64(14)
F1 C26 C10 110.33(14)
N1 C27 C28 112.38(12)
N1 C27 H27A 109.1
C28 C27 H27A 109.1
N1 C27 H27B 109.1
C28 C27 H27B 109.1
H27A C27 H27B 107.9
C33 C28 C29 118.92(16)
C33 C28 C27 119.85(14)
C29 C28 C27 121.22(15)
C28 C29 C30 120.23(17)
C28 C29 H29 119.9
C30 C29 H29 119.9
C31 C30 C29 120.54(18)
C31 C30 H30 119.7
C29 C30 H30 119.7
C32 C31 C30 119.57(17)
C32 C31 H31 120.2
C30 C31 H31 120.2
C31 C32 C33 119.90(17)
C31 C32 H32 120.0
C33 C32 H32 120.0
C28 C33 C32 120.84(17)
C28 C33 H33 119.6
C32 C33 H33 119.6

loop_
_geom_bond_atom_site_label_1
_geom_bond_atom_site_label_2
_geom_bond_distance
F1 C26 1.345(2)
F2 C26 1.338(2)
F3 C26 1.334(2)
O2 C2 1.2161(19)
O12 C12 1.195(2)
O13 C12 1.3544(19)
O13 C14 1.4019(19)
O17 N17 1.235(2)
O18 N17 1.219(2)
N1 C2 1.3692(19)
N1 C9 1.403(2)
N1 C27 1.4554(19)
N17 C17 1.468(2)
C2 C3 1.556(2)
C3 C4 1.519(2)
C3 C10 1.548(2)
C3 C20 1.549(2)
C4 C5 1.382(2)
C4 C9 1.399(2)
C5 C6 1.399(2)
C5 H5 0.9500
C6 C7 1.391(2)
C6 H6 0.9500
C7 C8 1.393(2)
C7 H7 0.9500
C8 C9 1.387(2)
C8 H8 0.9500
C10 C26 1.517(2)
C10 C11 1.541(2)
C10 H10 1.0000
C11 C12 1.507(2)
C11 H11A 0.9900
C11 H11B 0.9900
C14 C19 1.383(2)
C14 C15 1.387(2)
C15 C16 1.385(2)
C15 H15 0.9500
C16 C17 1.384(2)
C16 H16 0.9500
C17 C18 1.381(2)
C18 C19 1.386(2)
C18 H18 0.9500
C19 H19 0.9500
C20 C25 1.389(2)
C20 C21 1.399(2)
C21 C22 1.393(2)
C21 H21 0.9500
C22 C23 1.382(2)
C22 H22 0.9500
C23 C24 1.380(3)
C23 H23 0.9500
C24 C25 1.396(2)
C24 H24 0.9500
C25 H25 0.9500
C27 C28 1.517(2)
C27 H27A 0.9900
C27 H27B 0.9900
C28 C33 1.388(2)
C28 C29 1.389(2)
C29 C30 1.390(3)
C29 H29 0.9500
C30 C31 1.385(3)
C30 H30 0.9500
C31 C32 1.382(3)
C31 H31 0.9500
C32 C33 1.394(3)
C32 H32 0.9500
C33 H33 0.9500

loop_
_geom_torsion_atom_site_label_1
_geom_torsion_atom_site_label_2
_geom_torsion_atom_site_label_3
_geom_torsion_atom_site_label_4
_geom_torsion
C9 N1 C2 O2 -174.37(14)
C27 N1 C2 O2 3.7(2)
C9 N1 C2 C3 8.68(16)
C27 N1 C2 C3 -173.27(13)
O2 C2 C3 C4 172.21(15)
N1 C2 C3 C4 -10.84(15)
O2 C2 C3 C10 46.6(2)
N1 C2 C3 C10 -136.46(13)
O2 C2 C3 C20 -71.09(18)
N1 C2 C3 C20 105.86(13)
C10 C3 C4 C5 -51.5(2)
C20 C3 C4 C5 76.2(2)
C2 C3 C4 C5 -173.62(15)
C10 C3 C4 C9 131.47(13)
C20 C3 C4 C9 -100.78(14)
C2 C3 C4 C9 9.38(15)
C9 C4 C5 C6 0.2(2)
C3 C4 C5 C6 -176.53(15)
C4 C5 C6 C7 0.8(2)
C5 C6 C7 C8 -1.1(2)
C6 C7 C8 C9 0.2(2)
C7 C8 C9 C4 0.8(2)
C7 C8 C9 N1 -177.56(14)
C5 C4 C9 C8 -1.0(2)
C3 C4 C9 C8 176.40(14)
C5 C4 C9 N1 177.59(13)
C3 C4 C9 N1 -4.96(16)
C2 N1 C9 C8 176.01(15)
C27 N1 C9 C8 -2.1(2)
C2 N1 C9 C4 -2.52(17)
C27 N1 C9 C4 179.41(13)
C4 C3 C10 C26 -54.21(18)
C20 C3 C10 C26 176.63(13)
C2 C3 C10 C26 62.50(17)
C4 C3 C10 C11 70.83(16)
C20 C3 C10 C11 -58.32(16)
C2 C3 C10 C11 -172.46(12)
C26 C10 C11 C12 -84.16(16)
C3 C10 C11 C12 147.75(13)
C14 O13 C12 O12 -5.3(2)
C14 O13 C12 C11 172.39(13)
C10 C11 C12 O12 -29.2(2)
C10 C11 C12 O13 153.20(13)
C12 O13 C14 C19 120.53(17)
C12 O13 C14 C15 -64.6(2)
C19 C14 C15 C16 1.8(3)
O13 C14 C15 C16 -172.71(15)
C14 C15 C16 C17 0.3(2)
C15 C16 C17 C18 -2.3(2)
C15 C16 C17 N17 175.36(15)
O18 N17 C17 C18 -0.7(2)
O17 N17 C17 C18 177.11(15)
O18 N17 C17 C16 -178.52(15)
O17 N17 C17 C16 -0.7(2)
C16 C17 C18 C19 2.1(2)
N17 C17 C18 C19 -175.59(15)
C15 C14 C19 C18 -2.0(3)
O13 C14 C19 C18 172.71(15)
C17 C18 C19 C14 0.1(2)
C4 C3 C20 C25 0.2(2)
C10 C3 C20 C25 131.86(15)
C2 C3 C20 C25 -108.81(15)
C4 C3 C20 C21 178.33(15)
C10 C3 C20 C21 -49.98(18)
C2 C3 C20 C21 69.35(17)
C25 C20 C21 C22 -0.1(2)
C3 C20 C21 C22 -178.35(15)
C20 C21 C22 C23 0.1(3)
C21 C22 C23 C24 -0.1(3)
C22 C23 C24 C25 0.2(3)
C21 C20 C25 C24 0.2(2)
C3 C20 C25 C24 178.43(15)
C23 C24 C25 C20 -0.3(3)
C11 C10 C26 F3 -177.02(14)
C3 C10 C26 F3 -50.2(2)
C11 C10 C26 F2 -55.53(18)
C3 C10 C26 F2 71.34(18)
C11 C10 C26 F1 63.24(17)
C3 C10 C26 F1 -169.88(13)
C2 N1 C27 C28 117.31(16)
C9 N1 C27 C28 -64.87(19)
N1 C27 C28 C33 130.32(16)
N1 C27 C28 C29 -49.6(2)
C33 C28 C29 C30 0.3(3)
C27 C28 C29 C30 -179.80(17)
C28 C29 C30 C31 0.4(3)
C29 C30 C31 C32 -0.9(3)
C30 C31 C32 C33 0.7(3)
C29 C28 C33 C32 -0.5(3)
C27 C28 C33 C32 179.59(16)
C31 C32 C33 C28 0.0(3)
